data_4305029
loop_
_publ_author_name
'Vadapalli Chandrasekhar'
'Balasubramanian Murugesa Pandian'
'Ramamoorthy Boomishankar'
'Alexander Steiner'
'Jagadese J. Vittal'
'Ahmad Houri'
'Rodolphe Cl\'erac'

_publ_contact_author_address
;Head, Department of Chemistry
Indian Institute of Technology Kanpur
Kanpur 208016
Uttarpradesh
India
;
_publ_contact_author_email vc@iitk.ac.in
_publ_contact_author_fax '+91-512-259 7436'
_publ_contact_author_name 'Prof. V. Chandrasekhar'
_publ_contact_author_phone '+91-512-259 7259'
_publ_section_title
;
 Trinuclear Heterobimetallic Ni2Ln complexes [L2Ni2Ln][ClO4] (Ln = La, Ce,
 Pr, Nd, Sm, Eu, Gd, Tb, Dy, Ho, and Er; LH3=
 (S)P[N(Me)N=CH-C6H3-2-OH-3-OMe]3): From Simple Paramagnetic Complexes
 to Single-Molecule Magnet Behavior
;
_journal_name_full 'Inorganic Chemistry'
_journal_page_first 4918
_journal_page_last 4929
_journal_paper_doi 10.1021/ic800199x
_journal_volume 47
_journal_year 2008
_chemical_formula_sum 'C56 H72 Cl7 Er N12 Ni2 O21 P2 S2'
_chemical_formula_weight 1908.15
_chemical_name_systematic ?
_space_group_IT_number 5
_symmetry_cell_setting monoclinic
_symmetry_space_group_name_Hall 'C 2y'
_symmetry_space_group_name_H-M 'C 1 2 1'
_atom_sites_solution_hydrogens geom
_atom_sites_solution_primary direct
_atom_sites_solution_secondary difmap
_audit_creation_method SHELXL-97
_cell_angle_alpha 90.00
_cell_angle_beta 121.083(2)
_cell_angle_gamma 90.00
_cell_formula_units_Z 2
_cell_length_a 20.8840(18)
_cell_length_b 11.7482(8)
_cell_length_c 17.7621(16)
_cell_measurement_temperature 100(2)
_cell_volume 3732.2(5)
_computing_structure_refinement 'SHELXL-97 (Sheldrick, 1997)'
_computing_structure_solution 'SHELXS-97 (Sheldrick, 1990)'
_diffrn_ambient_temperature 100(2)
_diffrn_measured_fraction_theta_full 0.988
_diffrn_measured_fraction_theta_max 0.988
_diffrn_measurement_device_type 'Bruker Smart Apex'
_diffrn_radiation_monochromator graphite
_diffrn_radiation_source 'fine-focus sealed tube'
_diffrn_radiation_type MoK\a
_diffrn_radiation_wavelength 0.71073
_diffrn_reflns_av_R_equivalents 0.0229
_diffrn_reflns_av_sigmaI/netI 0.0356
_diffrn_reflns_limit_h_max 19
_diffrn_reflns_limit_h_min -24
_diffrn_reflns_limit_k_max 13
_diffrn_reflns_limit_k_min -11
_diffrn_reflns_limit_l_max 21
_diffrn_reflns_limit_l_min -20
_diffrn_reflns_number 9706
_diffrn_reflns_theta_full 25.02
_diffrn_reflns_theta_max 25.02
_diffrn_reflns_theta_min 4.08
_exptl_absorpt_coefficient_mu 2.040
_exptl_absorpt_correction_T_max 1.000
_exptl_absorpt_correction_T_min 0.868
_exptl_absorpt_correction_type empirical
_exptl_absorpt_process_details SADABS
_exptl_crystal_colour green
_exptl_crystal_density_diffrn 1.698
_exptl_crystal_density_method 'not measured'
_exptl_crystal_description prism
_exptl_crystal_F_000 3860
_exptl_crystal_size_max 0.2
_exptl_crystal_size_mid 0.2
_exptl_crystal_size_min 0.2
_refine_diff_density_max 1.103
_refine_diff_density_min -0.558
_refine_diff_density_rms 0.090
_refine_ls_abs_structure_details 'Flack H D (1983), Acta Cryst. A39, 876-881'
_refine_ls_abs_structure_Flack 0.536(8)
_refine_ls_extinction_method none
_refine_ls_goodness_of_fit_ref 1.045
_refine_ls_hydrogen_treatment constr
_refine_ls_matrix_type full
_refine_ls_number_parameters 470
_refine_ls_number_reflns 5208
_refine_ls_number_restraints 20
_refine_ls_restrained_S_all 1.043
_refine_ls_R_factor_all 0.0316
_refine_ls_R_factor_gt 0.0303
_refine_ls_shift/su_max 0.000
_refine_ls_shift/su_mean 0.000
_refine_ls_structure_factor_coef Fsqd
_refine_ls_weighting_details 'calc w=1/[\s^2^(Fo^2^)+(0.0496P)^2^+5.4975P] where P=(Fo^2^+2Fc^2^)/3'
_refine_ls_weighting_scheme calc
_refine_ls_wR_factor_gt 0.0800
_refine_ls_wR_factor_ref 0.0806
_reflns_number_gt 5021
_reflns_number_total 5208
_reflns_threshold_expression >2sigma(I)
_cod_data_source_file ic800199x-file004_11.cif
_cod_data_source_block Ni2Er
_cod_depositor_comments
;
 Marking attached hydrogen atoms.

 Antanas Vaitkus,
 2017-01-03

The following automatic conversions were performed:
'_symmetry_cell_setting' value 'Monoclinic' changed to 'monoclinic'
according to '/home/saulius/struct/CIF-dictionaries/cif_core.dic'
dictionary named 'cif_core.dic' version 2.4.1 from 2010-06-29.

Automatic conversion script
Id: cif_fix_enum 1527 2010-12-29 10:47:43Z saulius 
;
_cod_database_code 4305029

loop_
_symmetry_equiv_pos_as_xyz
'x, y, z'
'-x, y, -z'
'x+1/2, y+1/2, z'
'-x+1/2, y+1/2, -z'

loop_
_atom_site_label
_atom_site_type_symbol
_atom_site_fract_x
_atom_site_fract_y
_atom_site_fract_z
_atom_site_U_iso_or_equiv
_atom_site_adp_type
_atom_site_occupancy
_atom_site_symmetry_multiplicity
_atom_site_calc_flag
_atom_site_refinement_flags
_atom_site_disorder_assembly
_atom_site_disorder_group
_atom_site_attached_hydrogens
Er1 Er 0.0000 0.501961(16) 0.5000 0.01823(9) Uani 1 2 d S . . 0
Ni1 Ni 0.10419(3) 0.49293(8) 0.71262(3) 0.01419(14) Uani 1 1 d . . . 0
S1 S 0.27181(7) 0.47714(11) 1.05315(8) 0.0232(3) Uani 1 1 d . . . 0
P1 P 0.20961(7) 0.48435(12) 0.92697(8) 0.0177(3) Uani 1 1 d . . . 0
N11 N 0.2206(3) 0.6042(4) 0.8850(3) 0.0185(10) Uani 1 1 d . . . 0
N12 N 0.1576(2) 0.6281(4) 0.7971(3) 0.0168(9) Uani 1 1 d . . . 0
O11 O 0.0281(2) 0.6081(3) 0.6261(2) 0.0139(8) Uani 1 1 d . . . 0
O12 O -0.0742(2) 0.7124(3) 0.4899(2) 0.0181(8) Uani 1 1 d . . . 0
C11 C 0.2927(3) 0.6405(5) 0.8980(4) 0.0255(12) Uani 1 1 d . . . 0
H11A H 0.2999 0.6062 0.8527 0.038 Uiso 1 1 calc R . . 0
H11B H 0.3329 0.6160 0.9562 0.038 Uiso 1 1 calc R . . 0
H11C H 0.2934 0.7236 0.8939 0.038 Uiso 1 1 calc R . . 0
C12 C 0.1325(3) 0.7308(4) 0.7901(3) 0.0174(10) Uani 1 1 d . . . 0
H12 H 0.1577 0.7780 0.8406 0.021 Uiso 1 1 calc R . . 0
C13 C 0.0704(3) 0.7796(5) 0.7131(3) 0.0183(11) Uani 1 1 d . . . 0
C14 C 0.0227(3) 0.7186(5) 0.6346(3) 0.0169(10) Uani 1 1 d . . . 0
C15 C -0.0332(3) 0.7804(4) 0.5624(3) 0.0156(10) Uani 1 1 d . . . 0
C16 C -0.0418(3) 0.8960(4) 0.5659(3) 0.0188(11) Uani 1 1 d . . . 0
H16 H -0.0790 0.9357 0.5157 0.023 Uiso 1 1 calc R . . 0
C17 C 0.0051(3) 0.9549(5) 0.6449(3) 0.0237(12) Uani 1 1 d . . . 0
H17 H -0.0006 1.0346 0.6486 0.028 Uiso 1 1 calc R . . 0
C18 C 0.0585(3) 0.8970(4) 0.7157(3) 0.0210(11) Uani 1 1 d . . . 0
H18 H 0.0891 0.9372 0.7690 0.025 Uiso 1 1 calc R . . 0
C19 C -0.1439(3) 0.7569(5) 0.4197(3) 0.0209(11) Uani 1 1 d . . . 0
H19A H -0.1766 0.7753 0.4424 0.031 Uiso 1 1 calc R . . 0
H19B H -0.1681 0.6998 0.3731 0.031 Uiso 1 1 calc R . . 0
H19C H -0.1344 0.8259 0.3960 0.031 Uiso 1 1 calc R . . 0
N21 N 0.2264(3) 0.3785(4) 0.8767(3) 0.0173(10) Uani 1 1 d . . . 0
N22 N 0.2012(2) 0.4026(4) 0.7853(3) 0.0165(9) Uani 1 1 d . . . 0
O21 O 0.12716(16) 0.4939(4) 0.61234(18) 0.0163(6) Uani 1 1 d . . . 0
O22 O 0.12427(16) 0.5117(4) 0.46618(19) 0.0194(7) Uani 1 1 d . . . 0
C21 C 0.2204(3) 0.2596(5) 0.8955(4) 0.0252(12) Uani 1 1 d . . . 0
H21A H 0.1684 0.2344 0.8587 0.038 Uiso 1 1 calc R . . 0
H21B H 0.2361 0.2514 0.9576 0.038 Uiso 1 1 calc R . . 0
H21C H 0.2527 0.2130 0.8828 0.038 Uiso 1 1 calc R . . 0
C22 C 0.2525(3) 0.3807(4) 0.7675(3) 0.0206(11) Uani 1 1 d . . . 0
H22 H 0.2981 0.3500 0.8135 0.025 Uiso 1 1 calc R . . 0
C23 C 0.2466(3) 0.3985(4) 0.6845(3) 0.0191(11) Uani 1 1 d . . . 0
C24 C 0.1854(3) 0.4522(4) 0.6119(3) 0.0175(10) Uani 1 1 d . . . 0
C25 C 0.1873(3) 0.4614(4) 0.5323(3) 0.0178(11) Uani 1 1 d . . . 0
C26 C 0.2460(3) 0.4188(5) 0.5270(3) 0.0212(11) Uani 1 1 d . . . 0
H26 H 0.2457 0.4253 0.4735 0.025 Uiso 1 1 calc R . . 0
C27 C 0.3057(3) 0.3666(5) 0.5986(4) 0.0278(13) Uani 1 1 d . . . 0
H27 H 0.3463 0.3382 0.5942 0.033 Uiso 1 1 calc R . . 0
C28 C 0.3065(3) 0.3557(5) 0.6762(4) 0.0253(12) Uani 1 1 d . . . 0
H28 H 0.3475 0.3190 0.7250 0.030 Uiso 1 1 calc R . . 0
C29 C 0.1240(3) 0.5392(5) 0.3883(3) 0.0265(13) Uani 1 1 d . . . 0
H29A H 0.1632 0.5953 0.4018 0.040 Uiso 1 1 calc R . . 0
H29B H 0.0752 0.5710 0.3450 0.040 Uiso 1 1 calc R . . 0
H29C H 0.1334 0.4703 0.3644 0.040 Uiso 1 1 calc R . . 0
N31 N 0.1189(2) 0.4777(3) 0.8909(2) 0.0176(10) Uani 1 1 d . . . 0
N32 N 0.0741(2) 0.4391(4) 0.8001(3) 0.0168(9) Uani 1 1 d . . . 0
O31 O 0.0205(2) 0.3885(3) 0.6206(3) 0.0184(9) Uani 1 1 d . . . 0
O32 O -0.0762(2) 0.2797(3) 0.4820(3) 0.0189(9) Uani 1 1 d . . . 0
C31 C 0.0810(3) 0.5601(5) 0.9161(4) 0.0279(13) Uani 1 1 d . . . 0
H31A H 0.0608 0.6219 0.8728 0.042 Uiso 1 1 calc R . . 0
H31B H 0.1166 0.5913 0.9742 0.042 Uiso 1 1 calc R . . 0
H31C H 0.0401 0.5224 0.9182 0.042 Uiso 1 1 calc R . . 0
C32 C 0.0321(3) 0.3543(4) 0.7932(3) 0.0184(11) Uani 1 1 d . . . 0
H32 H 0.0346 0.3286 0.8454 0.022 Uiso 1 1 calc R . . 0
C33 C -0.0189(3) 0.2949(4) 0.7118(3) 0.0199(11) Uani 1 1 d . . . 0
C34 C -0.0227(3) 0.3159(4) 0.6313(3) 0.0169(10) Uani 1 1 d . . . 0
C35 C -0.0764(3) 0.2535(4) 0.5570(3) 0.0177(11) Uani 1 1 d . . . 0
C36 C -0.1248(3) 0.1776(4) 0.5623(3) 0.0204(11) Uani 1 1 d . . . 0
H36 H -0.1619 0.1394 0.5110 0.024 Uiso 1 1 calc R . . 0
C37 C -0.1190(3) 0.1572(4) 0.6431(4) 0.0209(11) Uani 1 1 d . . . 0
H37 H -0.1515 0.1043 0.6470 0.025 Uiso 1 1 calc R . . 0
C38 C -0.0665(3) 0.2135(5) 0.7160(3) 0.0211(11) Uani 1 1 d . . . 0
H38 H -0.0619 0.1976 0.7711 0.025 Uiso 1 1 calc R . . 0
C39 C -0.1127(3) 0.2025(5) 0.4113(3) 0.0223(11) Uani 1 1 d . . . 0
H39A H -0.0922 0.1260 0.4313 0.033 Uiso 1 1 calc R . . 0
H39B H -0.1049 0.2259 0.3637 0.033 Uiso 1 1 calc R . . 0
H39C H -0.1664 0.2020 0.3899 0.033 Uiso 1 1 calc R . . 0
C40 C 0.3144(3) 0.9768(5) 0.8151(4) 0.0377(17) Uani 1 1 d . . . 0
H40 H 0.3204 0.9473 0.8712 0.045 Uiso 1 1 calc R . . 0
Cl1 Cl 0.33653(15) 0.86747(19) 0.76579(16) 0.0742(8) Uani 1 1 d . . . 0
Cl2 Cl 0.22107(9) 1.01834(19) 0.74611(9) 0.0463(4) Uani 1 1 d . . . 0
Cl3 Cl 0.37448(12) 1.0953(2) 0.83992(17) 0.0675(6) Uani 1 1 d . . . 0
Cl4 Cl 0.5000 0.7602(2) 0.0000 0.0410(5) Uani 1 2 d SU . . 0
O41 O 0.5579(3) 0.8262(6) 0.0056(5) 0.081(2) Uani 1 1 d U A . 0
O42 O 0.5392(9) 0.6812(9) 0.0788(6) 0.041(3) Uiso 0.62(4) 1 d PU A 1 0
O42' O 0.5086(13) 0.7006(13) 0.0694(9) 0.037(5) Uiso 0.38(4) 1 d PU A 2 0
O50 O 0.4231(3) 0.3931(5) 0.9923(3) 0.0543(13) Uiso 1 1 d . . . 2
O51 O 0.4335(6) 0.3260(12) 0.9823(8) 0.024(3) Uiso 0.33 1 d P . . 2
O51' O 0.4428(6) 0.2931(11) 0.9585(8) 0.022(3) Uiso 0.33 1 d P . . 2
O51" O 0.4990(11) 0.4278(14) 1.0248(11) 0.064(5) Uiso 0.33 1 d P . . 2
O52 O 0.5347(4) 0.4302(7) 0.1388(5) 0.0284(17) Uiso 0.50 1 d P . . 2

loop_
_atom_site_aniso_label
_atom_site_aniso_U_11
_atom_site_aniso_U_22
_atom_site_aniso_U_33
_atom_site_aniso_U_23
_atom_site_aniso_U_13
_atom_site_aniso_U_12
Er1 0.02230(16) 0.01950(18) 0.00976(13) 0.000 0.00605(12) 0.000
Ni1 0.0167(3) 0.0136(3) 0.0110(3) -0.0004(3) 0.0062(2) 0.0004(3)
S1 0.0289(7) 0.0203(9) 0.0119(5) 0.0015(5) 0.0047(5) 0.0033(5)
P1 0.0228(6) 0.0147(9) 0.0126(5) -0.0005(6) 0.0070(5) 0.0009(6)
N11 0.020(2) 0.016(2) 0.011(2) 0.0002(19) 0.002(2) 0.0018(18)
N12 0.020(2) 0.019(2) 0.0100(19) 0.0036(18) 0.0064(18) 0.0005(18)
O11 0.0164(19) 0.0135(19) 0.0085(17) 0.0002(15) 0.0042(16) 0.0001(15)
O12 0.017(2) 0.019(2) 0.0121(19) 0.0022(16) 0.0033(17) 0.0029(16)
C11 0.023(3) 0.023(3) 0.020(3) 0.005(2) 0.004(2) 0.001(2)
C12 0.024(3) 0.013(3) 0.016(2) -0.006(2) 0.011(2) -0.002(2)
C13 0.019(3) 0.020(3) 0.016(2) 0.000(2) 0.009(2) 0.003(2)
C14 0.018(3) 0.021(3) 0.015(2) -0.001(2) 0.011(2) 0.001(2)
C15 0.021(3) 0.018(3) 0.015(2) -0.004(2) 0.014(2) -0.001(2)
C16 0.018(3) 0.022(3) 0.018(2) 0.005(2) 0.011(2) 0.003(2)
C17 0.027(3) 0.020(3) 0.027(3) 0.000(2) 0.016(3) 0.004(2)
C18 0.022(3) 0.019(3) 0.018(2) -0.005(2) 0.007(2) -0.002(2)
C19 0.016(3) 0.027(3) 0.015(2) 0.002(2) 0.006(2) 0.004(2)
N21 0.025(3) 0.015(2) 0.010(2) 0.0013(18) 0.008(2) 0.0052(19)
N22 0.019(2) 0.016(2) 0.012(2) 0.0038(18) 0.0066(18) 0.0048(17)
O21 0.0200(14) 0.0139(17) 0.0170(14) 0.0011(18) 0.0108(12) 0.0025(17)
O22 0.0179(15) 0.0258(19) 0.0163(14) -0.003(2) 0.0100(13) 0.0006(19)
C21 0.035(3) 0.022(3) 0.019(3) 0.001(2) 0.014(3) 0.004(2)
C22 0.021(3) 0.017(3) 0.020(3) 0.003(2) 0.008(2) 0.002(2)
C23 0.016(3) 0.020(3) 0.021(3) 0.003(2) 0.010(2) 0.003(2)
C24 0.024(3) 0.014(2) 0.017(2) -0.004(2) 0.012(2) -0.004(2)
C25 0.017(2) 0.015(2) 0.023(3) -0.005(2) 0.012(2) -0.0058(19)
C26 0.024(3) 0.019(3) 0.024(3) -0.003(2) 0.015(2) -0.005(2)
C27 0.025(3) 0.029(3) 0.038(3) 0.006(3) 0.022(3) 0.004(2)
C28 0.025(3) 0.026(3) 0.032(3) 0.007(3) 0.020(3) 0.007(2)
C29 0.029(3) 0.033(4) 0.022(3) 0.001(2) 0.016(2) 0.001(2)
N31 0.022(2) 0.017(3) 0.0109(18) -0.0024(17) 0.0067(16) 0.0011(16)
N32 0.017(2) 0.020(2) 0.012(2) -0.0020(17) 0.0067(18) 0.0004(17)
O31 0.021(2) 0.016(2) 0.017(2) -0.0034(16) 0.0092(18) -0.0055(16)
O32 0.024(2) 0.0159(19) 0.015(2) -0.0004(16) 0.0086(18) -0.0045(16)
C31 0.030(3) 0.035(3) 0.022(3) -0.006(3) 0.016(3) 0.003(3)
C32 0.023(3) 0.021(3) 0.011(2) 0.003(2) 0.008(2) 0.005(2)
C33 0.025(3) 0.016(3) 0.021(3) 0.002(2) 0.014(2) 0.006(2)
C34 0.016(3) 0.017(3) 0.017(2) 0.000(2) 0.008(2) 0.000(2)
C35 0.023(3) 0.013(3) 0.018(3) 0.003(2) 0.010(2) 0.005(2)
C36 0.023(3) 0.014(3) 0.020(3) 0.000(2) 0.009(2) -0.001(2)
C37 0.020(3) 0.015(3) 0.028(3) -0.002(2) 0.013(2) -0.002(2)
C38 0.027(3) 0.022(3) 0.018(2) -0.001(2) 0.014(2) 0.002(2)
C39 0.034(3) 0.017(3) 0.015(3) -0.003(2) 0.012(2) -0.007(2)
C40 0.046(3) 0.036(5) 0.042(3) 0.017(3) 0.030(3) 0.016(3)
Cl1 0.127(2) 0.0554(13) 0.0930(16) 0.0373(12) 0.0941(17) 0.0521(13)
Cl2 0.0498(8) 0.0543(12) 0.0291(7) 0.0052(9) 0.0163(6) 0.0205(9)
Cl3 0.0517(11) 0.0616(13) 0.0969(16) 0.0281(12) 0.0439(12) 0.0049(9)
Cl4 0.0557(14) 0.0477(14) 0.0355(11) 0.000 0.0348(12) 0.000
O41 0.070(4) 0.095(5) 0.100(5) 0.039(4) 0.060(4) 0.008(4)

loop_
_atom_type_symbol
_atom_type_description
_atom_type_scat_dispersion_real
_atom_type_scat_dispersion_imag
_atom_type_scat_source
C C 0.0033 0.0016 'International Tables Vol C Tables 4.2.6.8 and 6.1.1.4'
H H 0.0000 0.0000 'International Tables Vol C Tables 4.2.6.8 and 6.1.1.4'
N N 0.0061 0.0033 'International Tables Vol C Tables 4.2.6.8 and 6.1.1.4'
O O 0.0106 0.0060 'International Tables Vol C Tables 4.2.6.8 and 6.1.1.4'
P P 0.1023 0.0942 'International Tables Vol C Tables 4.2.6.8 and 6.1.1.4'
S S 0.1246 0.1234 'International Tables Vol C Tables 4.2.6.8 and 6.1.1.4'
Cl Cl 0.1484 0.1585 'International Tables Vol C Tables 4.2.6.8 and 6.1.1.4'
Ni Ni 0.3393 1.1124 'International Tables Vol C Tables 4.2.6.8 and 6.1.1.4'
Er Er -0.2586 4.9576 'International Tables Vol C Tables 4.2.6.8 and 6.1.1.4'

loop_
_geom_angle_atom_site_label_1
_geom_angle_atom_site_label_2
_geom_angle_atom_site_label_3
_geom_angle
_geom_angle_site_symmetry_1
_geom_angle_site_symmetry_3
_geom_angle_publ_flag
O11 Er1 O11 116.17(18) 2_556 . ?
O11 Er1 O21 66.33(12) 2_556 2_556 ?
O11 Er1 O21 116.35(12) . 2_556 ?
O11 Er1 O21 116.35(12) 2_556 . ?
O11 Er1 O21 66.33(12) . . ?
O21 Er1 O21 175.4(2) 2_556 . ?
O11 Er1 O31 176.08(15) 2_556 . ?
O11 Er1 O31 66.31(10) . . ?
O21 Er1 O31 109.97(12) 2_556 . ?
O21 Er1 O31 67.25(12) . . ?
O11 Er1 O31 66.31(10) 2_556 2_556 ?
O11 Er1 O31 176.08(15) . 2_556 ?
O21 Er1 O31 67.25(12) 2_556 2_556 ?
O21 Er1 O31 109.97(12) . 2_556 ?
O31 Er1 O31 111.40(19) . 2_556 ?
O11 Er1 O12 57.74(12) 2_556 2_556 ?
O11 Er1 O12 67.92(12) . 2_556 ?
O21 Er1 O12 114.97(13) 2_556 2_556 ?
O21 Er1 O12 69.31(13) . 2_556 ?
O31 Er1 O12 126.04(12) . 2_556 ?
O31 Er1 O12 112.42(12) 2_556 2_556 ?
O11 Er1 O12 67.92(12) 2_556 . ?
O11 Er1 O12 57.74(12) . . ?
O21 Er1 O12 69.32(13) 2_556 . ?
O21 Er1 O12 114.97(13) . . ?
O31 Er1 O12 112.42(12) . . ?
O31 Er1 O12 126.04(12) 2_556 . ?
O12 Er1 O12 61.27(16) 2_556 . ?
O11 Er1 Ni1 144.27(9) 2_556 . ?
O11 Er1 Ni1 39.00(9) . . ?
O21 Er1 Ni1 140.22(7) 2_556 . ?
O21 Er1 Ni1 39.54(6) . . ?
O31 Er1 Ni1 39.54(9) . . ?
O31 Er1 Ni1 137.25(9) 2_556 . ?
O12 Er1 Ni1 86.53(8) 2_556 . ?
O12 Er1 Ni1 96.71(8) . . ?
O11 Er1 Ni1 39.00(9) 2_556 2_556 ?
O11 Er1 Ni1 144.27(9) . 2_556 ?
O21 Er1 Ni1 39.54(6) 2_556 2_556 ?
O21 Er1 Ni1 140.22(7) . 2_556 ?
O31 Er1 Ni1 137.25(9) . 2_556 ?
O31 Er1 Ni1 39.54(9) 2_556 2_556 ?
O12 Er1 Ni1 96.71(8) 2_556 2_556 ?
O12 Er1 Ni1 86.53(8) . 2_556 ?
Ni1 Er1 Ni1 176.25(4) . 2_556 ?
O11 Ni1 N22 161.23(15) . . ?
O11 Ni1 N32 110.40(15) . . ?
N22 Ni1 N32 87.31(16) . . ?
O11 Ni1 O31 77.73(12) . . ?
N22 Ni1 O31 110.35(17) . . ?
N32 Ni1 O31 87.24(16) . . ?
O11 Ni1 O21 77.63(14) . . ?
N22 Ni1 O21 87.26(14) . . ?
N32 Ni1 O21 161.84(18) . . ?
O31 Ni1 O21 78.44(15) . . ?
O11 Ni1 N12 87.49(16) . . ?
N22 Ni1 N12 87.30(17) . . ?
N32 Ni1 N12 87.04(16) . . ?
O31 Ni1 N12 161.15(16) . . ?
O21 Ni1 N12 110.00(16) . . ?
O11 Ni1 Er1 46.44(10) . . ?
N22 Ni1 Er1 126.98(11) . . ?
N32 Ni1 Er1 127.41(11) . . ?
O31 Ni1 Er1 46.71(11) . . ?
O21 Ni1 Er1 46.55(8) . . ?
N12 Ni1 Er1 127.24(12) . . ?
N31 P1 N11 105.2(2) . . ?
N31 P1 N21 105.8(2) . . ?
N11 P1 N21 105.95(19) . . ?
N31 P1 S1 113.36(15) . . ?
N11 P1 S1 113.10(18) . . ?
N21 P1 S1 112.82(18) . . ?
N12 N11 C11 113.6(4) . . ?
N12 N11 P1 112.6(3) . . ?
C11 N11 P1 123.0(4) . . ?
C12 N12 N11 112.3(4) . . ?
C12 N12 Ni1 127.2(4) . . ?
N11 N12 Ni1 118.6(3) . . ?
C14 O11 Ni1 130.1(3) . . ?
C14 O11 Er1 129.4(3) . . ?
Ni1 O11 Er1 94.57(15) . . ?
C15 O12 C19 117.5(4) . . ?
C15 O12 Er1 112.8(3) . . ?
C19 O12 Er1 129.7(3) . . ?
N12 C12 C13 126.0(5) . . ?
C18 C13 C14 118.8(5) . . ?
C18 C13 C12 116.8(5) . . ?
C14 C13 C12 124.4(5) . . ?
O11 C14 C15 118.9(4) . . ?
O11 C14 C13 123.4(5) . . ?
C15 C14 C13 117.6(5) . . ?
C16 C15 O12 125.7(5) . . ?
C16 C15 C14 122.3(5) . . ?
O12 C15 C14 112.0(4) . . ?
C15 C16 C17 119.3(5) . . ?
C18 C17 C16 119.5(5) . . ?
C17 C18 C13 122.5(5) . . ?
N22 N21 C21 114.7(4) . . ?
N22 N21 P1 113.4(3) . . ?
C21 N21 P1 121.7(4) . . ?
C22 N22 N21 111.6(4) . . ?
C22 N22 Ni1 128.7(3) . . ?
N21 N22 Ni1 118.4(3) . . ?
C24 O21 Ni1 129.0(3) . . ?
C24 O21 Er1 130.6(3) . . ?
Ni1 O21 Er1 93.91(10) . . ?
C25 O22 C29 117.0(4) . . ?
N22 C22 C23 125.7(5) . . ?
C24 C23 C28 119.6(4) . . ?
C24 C23 C22 124.2(4) . . ?
C28 C23 C22 116.2(5) . . ?
O21 C24 C23 124.4(4) . . ?
O21 C24 C25 118.2(4) . . ?
C23 C24 C25 117.4(4) . . ?
O22 C25 C26 126.7(4) . . ?
O22 C25 C24 112.0(4) . . ?
C26 C25 C24 121.2(5) . . ?
C25 C26 C27 120.9(5) . . ?
C28 C27 C26 120.0(5) . . ?
C27 C28 C23 120.9(5) . . ?
N32 N31 C31 113.9(4) . . ?
N32 N31 P1 113.2(3) . . ?
C31 N31 P1 122.9(4) . . ?
C32 N32 N31 111.2(4) . . ?
C32 N32 Ni1 128.6(3) . . ?
N31 N32 Ni1 118.0(3) . . ?
C34 O31 Ni1 128.9(3) . . ?
C34 O31 Er1 132.4(3) . . ?
Ni1 O31 Er1 93.75(15) . . ?
C35 O32 C39 116.7(4) . . ?
N32 C32 C33 125.2(4) . . ?
C38 C33 C34 120.1(5) . . ?
C38 C33 C32 116.5(4) . . ?
C34 C33 C32 123.4(5) . . ?
O31 C34 C33 124.9(5) . . ?
O31 C34 C35 118.0(4) . . ?
C33 C34 C35 117.1(5) . . ?
O32 C35 C36 125.4(5) . . ?
O32 C35 C34 113.1(4) . . ?
C36 C35 C34 121.5(5) . . ?
C35 C36 C37 120.0(5) . . ?
C38 C37 C36 119.7(5) . . ?
C37 C38 C33 121.4(5) . . ?
Cl1 C40 Cl2 109.9(4) . . ?
Cl1 C40 Cl3 111.4(3) . . ?
Cl2 C40 Cl3 110.1(3) . . ?
O42' Cl4 O42' 117.3(13) 2_655 . ?
O42' Cl4 O41 93.2(11) 2_655 . ?
O42' Cl4 O41 121.5(9) . . ?
O42' Cl4 O41 121.5(9) 2_655 2_655 ?
O42' Cl4 O41 93.2(11) . 2_655 ?
O41 Cl4 O41 112.5(6) . 2_655 ?
O42' Cl4 O42 106.2(6) 2_655 . ?
O42' Cl4 O42 23.8(7) . . ?
O41 Cl4 O42 103.9(6) . . ?
O41 Cl4 O42 116.1(6) 2_655 . ?
O42' Cl4 O42 23.8(7) 2_655 2_655 ?
O42' Cl4 O42 106.2(6) . 2_655 ?
O41 Cl4 O42 116.1(6) . 2_655 ?
O41 Cl4 O42 103.9(6) 2_655 2_655 ?
O42 Cl4 O42 104.6(6) . 2_655 ?
O51 O50 O51" 90.0(11) . . ?
O51 O50 O51' 14.2(10) . . ?
O51" O50 O51' 84.7(8) . . ?
O51' O51 O50 148(2) . . ?
O51' O51 O51" 105.0(17) . . ?
O50 O51 O51" 59.1(10) . . ?
O51 O51' O50 18.3(13) . . ?
O51" O51" O50 102(3) 2_657 . ?
O51" O51" O51 90.0(18) 2_657 . ?
O50 O51" O51 30.9(6) . . ?
O51" O51" O52 156(3) 2_657 1_556 ?
O50 O51" O52 100.9(9) . 1_556 ?
O51 O51" O52 106.9(9) . 1_556 ?

loop_
_geom_bond_atom_site_label_1
_geom_bond_atom_site_label_2
_geom_bond_distance
_geom_bond_site_symmetry_2
_geom_bond_publ_flag
Er1 O11 2.358(4) 2_556 ?
Er1 O11 2.358(4) . ?
Er1 O21 2.360(3) 2_556 ?
Er1 O21 2.360(3) . ?
Er1 O31 2.366(4) . ?
Er1 O31 2.366(4) 2_556 ?
Er1 O12 2.873(4) 2_556 ?
Er1 O12 2.873(4) . ?
Er1 Ni1 3.2440(6) . ?
Er1 Ni1 3.2440(6) 2_556 ?
Ni1 O11 2.048(4) . ?
Ni1 N22 2.049(4) . ?
Ni1 N32 2.054(4) . ?
Ni1 O31 2.070(4) . ?
Ni1 O21 2.070(3) . ?
Ni1 N12 2.071(4) . ?
S1 P1 1.9265(17) . ?
P1 N31 1.660(4) . ?
P1 N11 1.664(5) . ?
P1 N21 1.670(5) . ?
N11 N12 1.458(6) . ?
N11 C11 1.463(7) . ?
N12 C12 1.295(7) . ?
O11 C14 1.318(7) . ?
O12 C15 1.376(6) . ?
O12 C19 1.440(6) . ?
C12 C13 1.432(7) . ?
C13 C18 1.405(7) . ?
C13 C14 1.421(7) . ?
C14 C15 1.410(7) . ?
C15 C16 1.375(7) . ?
C16 C17 1.411(7) . ?
C17 C18 1.356(7) . ?
N21 N22 1.452(6) . ?
N21 C21 1.457(7) . ?
N22 C22 1.290(6) . ?
O21 C24 1.314(6) . ?
O22 C25 1.364(6) . ?
O22 C29 1.417(6) . ?
C22 C23 1.431(7) . ?
C23 C24 1.412(7) . ?
C23 C28 1.423(7) . ?
C24 C25 1.439(7) . ?
C25 C26 1.372(7) . ?
C26 C27 1.382(8) . ?
C27 C28 1.377(7) . ?
N31 N32 1.457(5) . ?
N31 C31 1.458(6) . ?
N32 C32 1.291(7) . ?
O31 C34 1.325(6) . ?
O32 C35 1.368(6) . ?
O32 C39 1.412(6) . ?
C32 C33 1.457(7) . ?
C33 C38 1.409(7) . ?
C33 C34 1.413(7) . ?
C34 C35 1.417(7) . ?
C35 C36 1.388(7) . ?
C36 C37 1.397(7) . ?
C37 C38 1.360(8) . ?
C40 Cl1 1.746(6) . ?
C40 Cl2 1.753(6) . ?
C40 Cl3 1.771(7) . ?
Cl4 O42' 1.347(12) 2_655 ?
Cl4 O42' 1.347(12) . ?
Cl4 O41 1.396(6) . ?
Cl4 O41 1.396(6) 2_655 ?
Cl4 O42 1.520(11) . ?
Cl4 O42 1.520(11) 2_655 ?
O50 O51 0.859(13) . ?
O50 O51" 1.438(19) . ?
O50 O51' 1.471(13) . ?
O51 O51' 0.672(13) . ?
O51 O51" 1.67(2) . ?
O51" O51" 0.90(3) 2_657 ?
O51" O52 1.760(17) 1_556 ?
O52 O51" 1.760(17) 1_554 ?
